data_7217612
loop_
_publ_author_name
'Crowley, James D.'
'Scottwell, Synove O.'
'McAdam, C. John'
'Shaffer, Karl J.'

_publ_section_title
;
 5-Ferrocenyl-2,2 -bipyridine Ligands: synthesis, palladium(II) and
 copper(I) complexes, optical and electrochemical properties.
;
_journal_name_full 'RSC Advances'
_journal_paper_doi 10.1039/C4RA05333H
_journal_year 2014
_chemical_formula_sum 'C48 H44 Cu F6 Fe N4 P'
_chemical_formula_weight 941.23
_chemical_name_systematic
; 
 ? 
;
_space_group_IT_number 14
_symmetry_cell_setting monoclinic
_symmetry_space_group_name_Hall '-P 2yn'
_symmetry_space_group_name_H-M 'P 1 21/n 1'
_atom_sites_solution_hydrogens geom
_atom_sites_solution_primary direct
_atom_sites_solution_secondary difmap
_audit_creation_method SHELXL-97
_cell_angle_alpha 90.00
_cell_angle_beta 98.382(5)
_cell_angle_gamma 90.00
_cell_formula_units_Z 4
_cell_length_a 12.6769(12)
_cell_length_b 17.8460(16)
_cell_length_c 18.8833(16)
_cell_measurement_reflns_used 9249
_cell_measurement_temperature 296(2)
_cell_measurement_theta_max 26.163
_cell_measurement_theta_min 2.5295
_cell_volume 4226.4(7)
_computing_cell_refinement 'Bruker SAINT'
_computing_data_collection 'Bruker APEX2'
_computing_data_reduction 'Bruker SAINT'
_computing_molecular_graphics 'Bruker SHELXTL'
_computing_publication_material 'Bruker SHELXTL'
_computing_structure_refinement 'SHELXL-97 (Sheldrick, 1997)'
_computing_structure_solution 'SHELXS-97 (Sheldrick, 1990)'
_diffrn_ambient_temperature 296(2)
_diffrn_measured_fraction_theta_full 0.996
_diffrn_measured_fraction_theta_max 0.996
_diffrn_measurement_device_type 'Bruker APEX-II CCD'
_diffrn_measurement_method '\f and \w scans'
_diffrn_radiation_monochromator graphite
_diffrn_radiation_source 'fine-focus sealed tube'
_diffrn_radiation_type MoK\a
_diffrn_radiation_wavelength 0.71073
_diffrn_reflns_av_R_equivalents 0.0676
_diffrn_reflns_av_sigmaI/netI 0.0349
_diffrn_reflns_limit_h_max 15
_diffrn_reflns_limit_h_min -15
_diffrn_reflns_limit_k_max 22
_diffrn_reflns_limit_k_min -22
_diffrn_reflns_limit_l_max 23
_diffrn_reflns_limit_l_min -23
_diffrn_reflns_number 97906
_diffrn_reflns_theta_full 26.42
_diffrn_reflns_theta_max 26.42
_diffrn_reflns_theta_min 1.58
_exptl_absorpt_coefficient_mu 0.951
_exptl_absorpt_correction_T_max 0.7454
_exptl_absorpt_correction_T_min 0.6340
_exptl_absorpt_correction_type multi-scan
_exptl_absorpt_process_details 'SADABS (Bruker, 2009)'
_exptl_crystal_colour orange
_exptl_crystal_density_diffrn 1.479
_exptl_crystal_density_method 'not measured'
_exptl_crystal_description plate
_exptl_crystal_F_000 1936
_exptl_crystal_size_max 0.82
_exptl_crystal_size_mid 0.49
_exptl_crystal_size_min 0.08
_refine_diff_density_max 0.555
_refine_diff_density_min -0.465
_refine_diff_density_rms 0.079
_refine_ls_extinction_method none
_refine_ls_goodness_of_fit_ref 1.071
_refine_ls_hydrogen_treatment constr
_refine_ls_matrix_type full
_refine_ls_number_parameters 556
_refine_ls_number_reflns 8666
_refine_ls_number_restraints 0
_refine_ls_restrained_S_all 1.071
_refine_ls_R_factor_all 0.0577
_refine_ls_R_factor_gt 0.0471
_refine_ls_shift/su_max 0.001
_refine_ls_shift/su_mean 0.000
_refine_ls_structure_factor_coef Fsqd
_refine_ls_weighting_details 'calc w=1/[\s^2^(Fo^2^)+(0.0442P)^2^+5.8037P] where P=(Fo^2^+2Fc^2^)/3'
_refine_ls_weighting_scheme calc
_refine_ls_wR_factor_gt 0.1078
_refine_ls_wR_factor_ref 0.1142
_reflns_number_gt 7369
_reflns_number_total 8666
_reflns_threshold_expression >2sigma(I)
_cod_data_source_file c4ra05333h2.cif
_cod_data_source_block sos073
_cod_depositor_comments
;
The following automatic conversions were performed:

'_symmetry_cell_setting' value 'Monoclinic' changed to 'monoclinic'
according to
/usr/data/users/saulius/crontab/automatic-downloads/rss-feeds/RSC/lib/dictionaries/cif_core.dic
dictionary named 'cif_core.dic' version 2.4.2 from 2011-04-26.

Automatic conversion script
Id: cif_fix_values 2281 2013-09-26 08:29:07Z andrius 
;
_cod_original_sg_symbol_H-M P2(1)/n
_cod_database_code 7217612

loop_
_symmetry_equiv_pos_as_xyz
'x, y, z'
'-x+1/2, y+1/2, -z+1/2'
'-x, -y, -z'
'x-1/2, -y-1/2, z-1/2'

loop_
_atom_site_label
_atom_site_type_symbol
_atom_site_fract_x
_atom_site_fract_y
_atom_site_fract_z
_atom_site_U_iso_or_equiv
_atom_site_adp_type
_atom_site_occupancy
_atom_site_symmetry_multiplicity
_atom_site_calc_flag
_atom_site_refinement_flags
Cu1 Cu 0.38190(3) 0.222119(18) 0.829192(16) 0.02078(10) Uani 1 1 d .
Fe1 Fe -0.13583(3) 0.11427(2) 0.83179(2) 0.02625(11) Uani 1 1 d .
P1 P -0.18198(6) 0.44912(4) 0.92789(4) 0.02409(16) Uani 1 1 d .
F1 F -0.06104(13) 0.42695(10) 0.95546(10) 0.0378(4) Uani 1 1 d .
F2 F -0.14926(14) 0.53549(10) 0.92259(10) 0.0387(4) Uani 1 1 d .
F3 F -0.16296(14) 0.43630(11) 0.84658(9) 0.0384(4) Uani 1 1 d .
F4 F -0.30405(12) 0.47131(10) 0.90017(9) 0.0335(4) Uani 1 1 d .
F5 F -0.20236(15) 0.46156(10) 1.00843(9) 0.0379(4) Uani 1 1 d .
F6 F -0.21647(14) 0.36269(9) 0.93183(10) 0.0362(4) Uani 1 1 d .
N4 N 0.43947(17) 0.11605(12) 0.82465(11) 0.0196(5) Uani 1 1 d .
N3 N 0.42143(17) 0.22151(12) 0.72853(11) 0.0205(5) Uani 1 1 d .
N1 N 0.23143(17) 0.24277(12) 0.84942(11) 0.0214(5) Uani 1 1 d .
N2 N 0.41711(17) 0.30384(12) 0.90292(11) 0.0203(5) Uani 1 1 d .
C35 C 0.4701(2) 0.09639(15) 0.76152(14) 0.0226(6) Uani 1 1 d .
C36 C 0.5169(2) 0.02705(16) 0.75220(15) 0.0260(6) Uani 1 1 d .
H36 H 0.5379 0.0142 0.7086 0.031 Uiso 1 1 calc R
C37 C 0.5312(2) -0.02227(16) 0.80951(16) 0.0284(6) Uani 1 1 d .
H37 H 0.5626 -0.0687 0.8048 0.034 Uiso 1 1 calc R
C38 C 0.4986(2) -0.00228(16) 0.87370(16) 0.0268(6) Uani 1 1 d .
H38 H 0.5074 -0.0353 0.9122 0.032 Uiso 1 1 calc R
C39 C 0.4528(2) 0.06739(15) 0.87994(14) 0.0227(6) Uani 1 1 d .
C40 C 0.4148(2) 0.09651(15) 0.94623(14) 0.0233(6) Uani 1 1 d .
C47 C 0.4781(2) 0.14755(15) 0.99043(14) 0.0247(6) Uani 1 1 d .
C46 C 0.4355(2) 0.18227(16) 1.04584(15) 0.0291(6) Uani 1 1 d .
H46 H 0.4770 0.2165 1.0748 0.035 Uiso 1 1 calc R
C44 C 0.3333(2) 0.16728(17) 1.05902(15) 0.0308(7) Uani 1 1 d .
C45 C 0.2872(3) 0.20764(19) 1.11814(18) 0.0432(8) Uani 1 1 d .
H45A H 0.2115 0.1997 1.1125 0.065 Uiso 1 1 calc R
H45B H 0.3015 0.2603 1.1157 0.065 Uiso 1 1 calc R
H45C H 0.3193 0.1885 1.1637 0.065 Uiso 1 1 calc R
C43 C 0.2739(2) 0.11444(16) 1.01713(15) 0.0295(6) Uani 1 1 d .
H43 H 0.2061 0.1026 1.0270 0.035 Uiso 1 1 calc R
C41 C 0.3121(2) 0.07804(16) 0.96026(15) 0.0269(6) Uani 1 1 d .
C42 C 0.2425(2) 0.02391(18) 0.91375(16) 0.0334(7) Uani 1 1 d .
H42A H 0.1839 0.0090 0.9375 0.050 Uiso 1 1 calc R
H42B H 0.2835 -0.0194 0.9049 0.050 Uiso 1 1 calc R
H42C H 0.2156 0.0476 0.8691 0.050 Uiso 1 1 calc R
C48 C 0.5911(2) 0.16295(17) 0.97917(15) 0.0295(6) Uani 1 1 d .
H48A H 0.6174 0.2060 1.0066 0.044 Uiso 1 1 calc R
H48B H 0.5932 0.1723 0.9293 0.044 Uiso 1 1 calc R
H48C H 0.6348 0.1203 0.9944 0.044 Uiso 1 1 calc R
C34 C 0.4524(2) 0.15479(15) 0.70514(14) 0.0230(6) Uani 1 1 d .
C30 C 0.4092(2) 0.28048(16) 0.68364(14) 0.0260(6) Uani 1 1 d .
C31 C 0.4247(3) 0.27352(18) 0.61259(16) 0.0365(7) Uani 1 1 d .
H31 H 0.4165 0.3147 0.5822 0.044 Uiso 1 1 calc R
C32 C 0.4526(3) 0.20442(19) 0.58775(16) 0.0385(8) Uani 1 1 d .
H32 H 0.4610 0.1985 0.5400 0.046 Uiso 1 1 calc R
C33 C 0.4678(2) 0.14432(18) 0.63421(15) 0.0315(7) Uani 1 1 d .
H33 H 0.4880 0.0978 0.6185 0.038 Uiso 1 1 calc R
C29 C 0.3840(2) 0.35231(15) 0.71773(14) 0.0242(6) Uani 1 1 d .
C22 C 0.2777(2) 0.37378(16) 0.71950(14) 0.0267(6) Uani 1 1 d .
C21 C 0.1858(2) 0.33009(18) 0.68041(17) 0.0354(7) Uani 1 1 d .
H21A H 0.1240 0.3373 0.7035 0.053 Uiso 1 1 calc R
H21B H 0.2038 0.2778 0.6810 0.053 Uiso 1 1 calc R
H21C H 0.1711 0.3472 0.6318 0.053 Uiso 1 1 calc R
C23 C 0.2589(2) 0.43751(16) 0.75861(15) 0.0272(6) Uani 1 1 d .
H23 H 0.1889 0.4518 0.7605 0.033 Uiso 1 1 calc R
C24 C 0.3409(2) 0.48034(16) 0.79476(14) 0.0258(6) Uani 1 1 d .
C26 C 0.4454(2) 0.45757(15) 0.79219(14) 0.0251(6) Uani 1 1 d .
H26 H 0.5013 0.4855 0.8164 0.030 Uiso 1 1 calc R
C27 C 0.4685(2) 0.39400(16) 0.75435(14) 0.0249(6) Uani 1 1 d .
C28 C 0.5820(2) 0.36889(17) 0.75542(16) 0.0315(6) Uani 1 1 d .
H28A H 0.6294 0.4056 0.7799 0.047 Uiso 1 1 calc R
H28B H 0.5965 0.3634 0.7072 0.047 Uiso 1 1 calc R
H28C H 0.5925 0.3217 0.7798 0.047 Uiso 1 1 calc R
C25 C 0.3165(2) 0.54827(16) 0.83643(15) 0.0309(6) Uani 1 1 d .
H25A H 0.2705 0.5812 0.8059 0.046 Uiso 1 1 calc R
H25B H 0.3817 0.5739 0.8540 0.046 Uiso 1 1 calc R
H25C H 0.2819 0.5331 0.8760 0.046 Uiso 1 1 calc R
C11 C 0.1393(2) 0.21282(15) 0.81781(14) 0.0236(6) Uani 1 1 d .
H11 H 0.1429 0.1735 0.7859 0.028 Uiso 1 1 calc R
C12 C 0.0389(2) 0.23662(15) 0.82948(14) 0.0236(6) Uani 1 1 d .
C13 C 0.0361(2) 0.29582(17) 0.87775(16) 0.0296(6) Uani 1 1 d .
H13 H -0.0290 0.3145 0.8869 0.035 Uiso 1 1 calc R
C14 C 0.1298(2) 0.32650(16) 0.91170(15) 0.0281(6) Uani 1 1 d .
H14 H 0.1280 0.3654 0.9442 0.034 Uiso 1 1 calc R
C15 C 0.2271(2) 0.29887(15) 0.89705(14) 0.0211(5) Uani 1 1 d .
C16 C 0.3310(2) 0.32991(14) 0.93000(13) 0.0192(5) Uani 1 1 d .
C20 C 0.5133(2) 0.33231(15) 0.92950(14) 0.0231(6) Uani 1 1 d .
H20 H 0.5725 0.3160 0.9100 0.028 Uiso 1 1 calc R
C19 C 0.5285(2) 0.38432(16) 0.98414(15) 0.0265(6) Uani 1 1 d .
H19 H 0.5963 0.4022 1.0012 0.032 Uiso 1 1 calc R
C18 C 0.4405(2) 0.40918(16) 1.01291(15) 0.0275(6) Uani 1 1 d .
H18 H 0.4483 0.4438 1.0501 0.033 Uiso 1 1 calc R
C17 C 0.3402(2) 0.38176(15) 0.98560(15) 0.0254(6) Uani 1 1 d .
H17 H 0.2801 0.3978 1.0042 0.030 Uiso 1 1 calc R
C10 C -0.0596(2) 0.20219(16) 0.79254(15) 0.0275(6) Uani 1 1 d .
C9 C -0.1667(2) 0.22257(17) 0.80105(16) 0.0310(7) Uani 1 1 d .
H9 H -0.1861 0.2611 0.8297 0.037 Uiso 1 1 calc R
C8 C -0.2374(2) 0.17388(18) 0.75831(17) 0.0345(7) Uani 1 1 d .
H8 H -0.3113 0.1749 0.7541 0.041 Uiso 1 1 calc R
C7 C -0.1765(2) 0.12309(18) 0.72281(16) 0.0329(7) Uani 1 1 d .
H7 H -0.2034 0.0855 0.6912 0.039 Uiso 1 1 calc R
C6 C -0.0673(2) 0.14013(17) 0.74438(15) 0.0293(6) Uani 1 1 d .
H6 H -0.0101 0.1150 0.7296 0.035 Uiso 1 1 calc R
C2 C -0.1700(3) 0.00770(18) 0.85965(17) 0.0360(7) Uani 1 1 d .
H2 H -0.1996 -0.0296 0.8286 0.043 Uiso 1 1 calc R
C1 C -0.0596(3) 0.02221(19) 0.87897(17) 0.0385(7) Uani 1 1 d .
H1 H -0.0042 -0.0038 0.8629 0.046 Uiso 1 1 calc R
C5 C -0.0488(3) 0.0835(2) 0.92721(16) 0.0389(8) Uani 1 1 d .
H5 H 0.0151 0.1045 0.9486 0.047 Uiso 1 1 calc R
C4 C -0.1523(3) 0.1072(2) 0.93715(17) 0.0392(8) Uani 1 1 d .
H4 H -0.1683 0.1469 0.9657 0.047 Uiso 1 1 calc R
C3 C -0.2274(3) 0.05965(19) 0.89567(17) 0.0376(7) Uani 1 1 d .
H3 H -0.3012 0.0623 0.8928 0.045 Uiso 1 1 calc R

loop_
_atom_site_aniso_label
_atom_site_aniso_U_11
_atom_site_aniso_U_22
_atom_site_aniso_U_33
_atom_site_aniso_U_23
_atom_site_aniso_U_13
_atom_site_aniso_U_12
Cu1 0.02036(18) 0.02303(18) 0.01973(17) -0.00172(12) 0.00555(13) 0.00330(12)
Fe1 0.0201(2) 0.0322(2) 0.0264(2) -0.00556(17) 0.00339(16) -0.00432(16)
P1 0.0189(4) 0.0271(4) 0.0270(4) 0.0009(3) 0.0057(3) 0.0015(3)
F1 0.0222(9) 0.0423(11) 0.0473(11) -0.0095(8) -0.0004(8) 0.0076(7)
F2 0.0319(10) 0.0290(9) 0.0563(12) 0.0047(8) 0.0096(8) -0.0037(7)
F3 0.0341(10) 0.0524(11) 0.0309(9) -0.0019(8) 0.0119(8) -0.0030(8)
F4 0.0197(8) 0.0407(10) 0.0398(10) 0.0036(8) 0.0036(7) 0.0033(7)
F5 0.0400(10) 0.0458(11) 0.0288(9) -0.0020(8) 0.0080(8) 0.0098(8)
F6 0.0377(10) 0.0276(9) 0.0450(10) 0.0010(8) 0.0115(8) -0.0024(7)
N4 0.0146(11) 0.0217(11) 0.0226(11) -0.0037(9) 0.0027(8) -0.0003(8)
N3 0.0157(11) 0.0253(12) 0.0208(11) -0.0017(9) 0.0038(8) -0.0011(9)
N1 0.0203(11) 0.0219(11) 0.0226(11) -0.0011(9) 0.0054(9) -0.0001(9)
N2 0.0192(11) 0.0220(11) 0.0203(11) 0.0026(9) 0.0043(9) -0.0005(9)
C35 0.0138(12) 0.0286(14) 0.0257(14) -0.0066(11) 0.0037(10) -0.0022(10)
C36 0.0202(14) 0.0280(15) 0.0305(15) -0.0091(12) 0.0055(11) -0.0017(11)
C37 0.0218(14) 0.0218(14) 0.0414(17) -0.0062(12) 0.0036(12) 0.0033(11)
C38 0.0211(14) 0.0239(14) 0.0344(16) 0.0021(12) 0.0004(12) 0.0018(11)
C39 0.0158(13) 0.0252(14) 0.0269(14) -0.0013(11) 0.0024(10) -0.0003(10)
C40 0.0245(14) 0.0221(13) 0.0236(13) 0.0043(11) 0.0042(11) 0.0071(11)
C47 0.0299(15) 0.0205(13) 0.0232(13) 0.0045(11) 0.0019(11) 0.0027(11)
C46 0.0409(17) 0.0235(14) 0.0228(14) 0.0007(11) 0.0042(12) 0.0028(12)
C44 0.0384(17) 0.0301(16) 0.0254(14) 0.0052(12) 0.0095(13) 0.0072(13)
C45 0.054(2) 0.0412(19) 0.0380(18) -0.0048(15) 0.0196(16) 0.0059(16)
C43 0.0280(15) 0.0343(16) 0.0277(15) 0.0043(12) 0.0094(12) 0.0030(12)
C41 0.0281(15) 0.0277(15) 0.0255(14) 0.0047(11) 0.0054(12) 0.0027(12)
C42 0.0280(16) 0.0402(18) 0.0327(16) -0.0022(13) 0.0069(13) -0.0028(13)
C48 0.0295(15) 0.0300(15) 0.0277(15) -0.0017(12) 0.0006(12) -0.0008(12)
C34 0.0179(13) 0.0289(15) 0.0226(13) -0.0059(11) 0.0038(10) -0.0033(11)
C30 0.0257(15) 0.0309(15) 0.0206(13) 0.0006(11) 0.0006(11) -0.0031(12)
C31 0.049(2) 0.0379(18) 0.0235(15) 0.0026(13) 0.0074(14) -0.0008(15)
C32 0.048(2) 0.049(2) 0.0196(14) -0.0045(13) 0.0098(13) -0.0057(16)
C33 0.0331(16) 0.0360(17) 0.0271(15) -0.0089(13) 0.0102(12) -0.0003(13)
C29 0.0315(15) 0.0233(14) 0.0178(12) 0.0039(11) 0.0042(11) -0.0008(11)
C22 0.0273(15) 0.0280(15) 0.0229(14) 0.0059(11) -0.0025(11) -0.0011(12)
C21 0.0317(17) 0.0353(17) 0.0355(16) 0.0029(14) -0.0070(13) -0.0030(13)
C23 0.0235(14) 0.0283(15) 0.0292(15) 0.0070(12) 0.0020(11) 0.0046(11)
C24 0.0300(15) 0.0256(14) 0.0220(13) 0.0060(11) 0.0042(11) 0.0023(12)
C26 0.0253(14) 0.0260(14) 0.0234(14) 0.0012(11) 0.0013(11) -0.0020(11)
C27 0.0254(14) 0.0285(15) 0.0212(13) 0.0060(11) 0.0045(11) 0.0013(11)
C28 0.0281(16) 0.0338(16) 0.0332(16) -0.0025(13) 0.0067(12) -0.0009(12)
C25 0.0343(17) 0.0307(16) 0.0275(15) -0.0018(12) 0.0037(12) 0.0050(13)
C11 0.0221(14) 0.0241(14) 0.0253(14) -0.0057(11) 0.0062(11) -0.0007(11)
C12 0.0209(14) 0.0262(14) 0.0243(14) -0.0010(11) 0.0049(11) -0.0019(11)
C13 0.0195(14) 0.0338(16) 0.0365(16) -0.0096(13) 0.0078(12) -0.0005(12)
C14 0.0227(14) 0.0302(15) 0.0321(15) -0.0104(12) 0.0056(12) 0.0016(11)
C15 0.0190(13) 0.0214(13) 0.0234(13) -0.0006(10) 0.0046(10) -0.0018(10)
C16 0.0184(13) 0.0194(13) 0.0198(12) 0.0010(10) 0.0025(10) -0.0007(10)
C20 0.0192(13) 0.0265(14) 0.0242(13) 0.0039(11) 0.0050(10) -0.0011(11)
C19 0.0208(14) 0.0294(15) 0.0290(15) 0.0008(12) 0.0025(11) -0.0053(11)
C18 0.0254(15) 0.0282(15) 0.0283(14) -0.0049(12) 0.0024(12) -0.0025(12)
C17 0.0213(14) 0.0251(14) 0.0301(14) -0.0040(11) 0.0045(11) 0.0029(11)
C10 0.0251(15) 0.0294(15) 0.0280(15) -0.0044(12) 0.0043(12) -0.0016(12)
C9 0.0224(15) 0.0335(16) 0.0360(16) -0.0056(13) 0.0004(12) 0.0012(12)
C8 0.0234(15) 0.0407(18) 0.0374(17) -0.0013(14) -0.0023(13) -0.0033(13)
C7 0.0321(16) 0.0373(17) 0.0274(15) -0.0057(13) -0.0017(12) -0.0082(13)
C6 0.0271(15) 0.0336(16) 0.0274(15) -0.0046(12) 0.0046(12) -0.0054(12)
C2 0.0371(18) 0.0370(17) 0.0357(17) -0.0005(14) 0.0117(14) -0.0072(14)
C1 0.0342(18) 0.0411(19) 0.0405(18) 0.0058(15) 0.0064(14) 0.0007(14)
C5 0.0309(17) 0.056(2) 0.0283(16) 0.0045(15) -0.0003(13) -0.0048(15)
C4 0.0393(18) 0.051(2) 0.0294(16) -0.0093(14) 0.0126(14) -0.0106(15)
C3 0.0302(17) 0.0479(19) 0.0368(17) -0.0008(15) 0.0121(14) -0.0089(14)

loop_
_atom_type_symbol
_atom_type_description
_atom_type_scat_dispersion_real
_atom_type_scat_dispersion_imag
_atom_type_scat_source
C C 0.0033 0.0016 'International Tables Vol C Tables 4.2.6.8 and 6.1.1.4'
H H 0.0000 0.0000 'International Tables Vol C Tables 4.2.6.8 and 6.1.1.4'
N N 0.0061 0.0033 'International Tables Vol C Tables 4.2.6.8 and 6.1.1.4'
F F 0.0171 0.0103 'International Tables Vol C Tables 4.2.6.8 and 6.1.1.4'
P P 0.1023 0.0942 'International Tables Vol C Tables 4.2.6.8 and 6.1.1.4'
Fe Fe 0.3463 0.8444 'International Tables Vol C Tables 4.2.6.8 and 6.1.1.4'
Cu Cu 0.3201 1.2651 'International Tables Vol C Tables 4.2.6.8 and 6.1.1.4'

loop_
_geom_angle_atom_site_label_1
_geom_angle_atom_site_label_2
_geom_angle_atom_site_label_3
_geom_angle
N2 Cu1 N1 81.88(9)
N2 Cu1 N4 130.98(9)
N1 Cu1 N4 121.91(9)
N2 Cu1 N3 125.99(9)
N1 Cu1 N3 122.82(9)
N4 Cu1 N3 79.46(9)
C6 Fe1 C4 158.07(12)
C6 Fe1 C2 123.73(12)
C4 Fe1 C2 68.50(13)
C6 Fe1 C10 41.11(11)
C4 Fe1 C10 121.68(12)
C2 Fe1 C10 160.53(12)
C6 Fe1 C9 68.88(12)
C4 Fe1 C9 107.11(14)
C2 Fe1 C9 156.84(13)
C10 Fe1 C9 41.25(12)
C6 Fe1 C3 159.81(12)
C4 Fe1 C3 40.85(13)
C2 Fe1 C3 40.56(13)
C10 Fe1 C3 157.48(12)
C9 Fe1 C3 121.28(13)
C6 Fe1 C1 107.84(13)
C4 Fe1 C1 68.49(14)
C2 Fe1 C1 40.67(13)
C10 Fe1 C1 123.95(12)
C9 Fe1 C1 160.88(13)
C3 Fe1 C1 68.39(14)
C6 Fe1 C5 122.55(13)
C4 Fe1 C5 40.65(13)
C2 Fe1 C5 68.24(14)
C10 Fe1 C5 107.68(13)
C9 Fe1 C5 124.17(13)
C3 Fe1 C5 68.36(13)
C1 Fe1 C5 40.54(14)
C6 Fe1 C8 68.38(13)
C4 Fe1 C8 123.42(14)
C2 Fe1 C8 121.59(13)
C10 Fe1 C8 68.77(12)
C9 Fe1 C8 40.48(12)
C3 Fe1 C8 107.06(13)
C1 Fe1 C8 157.47(13)
C5 Fe1 C8 160.28(14)
C6 Fe1 C7 40.66(12)
C4 Fe1 C7 159.76(13)
C2 Fe1 C7 107.38(13)
C10 Fe1 C7 68.87(12)
C9 Fe1 C7 68.43(12)
C3 Fe1 C7 123.22(13)
C1 Fe1 C7 122.16(13)
C5 Fe1 C7 158.05(13)
C8 Fe1 C7 40.52(12)
F5 P1 F1 90.28(10)
F5 P1 F2 90.28(10)
F1 P1 F2 90.78(10)
F5 P1 F3 179.30(11)
F1 P1 F3 90.32(10)
F2 P1 F3 90.06(10)
F5 P1 F6 90.37(10)
F1 P1 F6 90.11(10)
F2 P1 F6 178.90(11)
F3 P1 F6 89.28(10)
F5 P1 F4 89.66(10)
F1 P1 F4 179.87(13)
F2 P1 F4 89.34(10)
F3 P1 F4 89.74(10)
F6 P1 F4 89.77(10)
C39 N4 C35 119.7(2)
C39 N4 Cu1 124.83(18)
C35 N4 Cu1 115.41(18)
C30 N3 C34 119.8(2)
C30 N3 Cu1 124.24(18)
C34 N3 Cu1 115.71(17)
C11 N1 C15 118.2(2)
C11 N1 Cu1 128.57(18)
C15 N1 Cu1 112.92(17)
C20 N2 C16 117.7(2)
C20 N2 Cu1 128.70(18)
C16 N2 Cu1 113.51(17)
N4 C35 C36 121.6(3)
N4 C35 C34 114.7(2)
C36 C35 C34 123.7(2)
C37 C36 C35 118.3(3)
C37 C36 H36 120.8
C35 C36 H36 120.8
C38 C37 C36 119.9(3)
C38 C37 H37 120.0
C36 C37 H37 120.0
C37 C38 C39 119.3(3)
C37 C38 H38 120.4
C39 C38 H38 120.4
N4 C39 C38 121.2(3)
N4 C39 C40 113.8(2)
C38 C39 C40 124.9(3)
C41 C40 C47 120.3(3)
C41 C40 C39 119.7(2)
C47 C40 C39 119.7(2)
C46 C47 C40 119.0(3)
C46 C47 C48 120.5(3)
C40 C47 C48 120.5(2)
C44 C46 C47 121.8(3)
C44 C46 H46 119.1
C47 C46 H46 119.1
C43 C44 C46 118.5(3)
C43 C44 C45 120.7(3)
C46 C44 C45 120.9(3)
C44 C45 H45A 109.5
C44 C45 H45B 109.5
H45A C45 H45B 109.5
C44 C45 H45C 109.5
H45A C45 H45C 109.5
H45B C45 H45C 109.5
C44 C43 C41 122.3(3)
C44 C43 H43 118.8
C41 C43 H43 118.8
C43 C41 C40 118.0(3)
C43 C41 C42 120.5(3)
C40 C41 C42 121.5(3)
C41 C42 H42A 109.5
C41 C42 H42B 109.5
H42A C42 H42B 109.5
C41 C42 H42C 109.5
H42A C42 H42C 109.5
H42B C42 H42C 109.5
C47 C48 H48A 109.5
C47 C48 H48B 109.5
H48A C48 H48B 109.5
C47 C48 H48C 109.5
H48A C48 H48C 109.5
H48B C48 H48C 109.5
N3 C34 C33 121.4(3)
N3 C34 C35 114.0(2)
C33 C34 C35 124.6(3)
N3 C30 C31 121.3(3)
N3 C30 C29 114.4(2)
C31 C30 C29 124.3(3)
C32 C31 C30 119.1(3)
C32 C31 H31 120.5
C30 C31 H31 120.5
C33 C32 C31 119.7(3)
C33 C32 H32 120.1
C31 C32 H32 120.1
C32 C33 C34 118.7(3)
C32 C33 H33 120.7
C34 C33 H33 120.7
C27 C29 C22 120.6(3)
C27 C29 C30 118.2(2)
C22 C29 C30 120.8(2)
C23 C22 C29 118.2(3)
C23 C22 C21 120.2(3)
C29 C22 C21 121.6(3)
C22 C21 H21A 109.5
C22 C21 H21B 109.5
H21A C21 H21B 109.5
C22 C21 H21C 109.5
H21A C21 H21C 109.5
H21B C21 H21C 109.5
C24 C23 C22 122.4(3)
C24 C23 H23 118.8
C22 C23 H23 118.8
C23 C24 C26 118.0(3)
C23 C24 C25 120.4(3)
C26 C24 C25 121.5(3)
C24 C26 C27 121.7(3)
C24 C26 H26 119.1
C27 C26 H26 119.1
C26 C27 C29 118.9(3)
C26 C27 C28 120.4(3)
C29 C27 C28 120.6(3)
C27 C28 H28A 109.5
C27 C28 H28B 109.5
H28A C28 H28B 109.5
C27 C28 H28C 109.5
H28A C28 H28C 109.5
H28B C28 H28C 109.5
C24 C25 H25A 109.5
C24 C25 H25B 109.5
H25A C25 H25B 109.5
C24 C25 H25C 109.5
H25A C25 H25C 109.5
H25B C25 H25C 109.5
N1 C11 C12 124.4(2)
N1 C11 H11 117.8
C12 C11 H11 117.8
C11 C12 C13 116.4(2)
C11 C12 C10 122.0(2)
C13 C12 C10 121.5(2)
C14 C13 C12 120.1(3)
C14 C13 H13 120.0
C12 C13 H13 120.0
C13 C14 C15 119.6(3)
C13 C14 H14 120.2
C15 C14 H14 120.2
N1 C15 C14 121.2(2)
N1 C15 C16 115.9(2)
C14 C15 C16 122.9(2)
N2 C16 C17 122.0(2)
N2 C16 C15 115.5(2)
C17 C16 C15 122.6(2)
N2 C20 C19 123.5(3)
N2 C20 H20 118.3
C19 C20 H20 118.3
C20 C19 C18 118.5(3)
C20 C19 H19 120.8
C18 C19 H19 120.8
C19 C18 C17 119.2(3)
C19 C18 H18 120.4
C17 C18 H18 120.4
C18 C17 C16 119.1(3)
C18 C17 H17 120.4
C16 C17 H17 120.4
C6 C10 C9 106.9(3)
C6 C10 C12 126.8(3)
C9 C10 C12 126.2(3)
C6 C10 Fe1 69.05(16)
C9 C10 Fe1 69.43(17)
C12 C10 Fe1 124.3(2)
C8 C9 C10 108.1(3)
C8 C9 Fe1 70.08(18)
C10 C9 Fe1 69.32(17)
C8 C9 H9 125.9
C10 C9 H9 125.9
Fe1 C9 H9 126.2
C9 C8 C7 108.6(3)
C9 C8 Fe1 69.45(17)
C7 C8 Fe1 69.96(18)
C9 C8 H8 125.7
C7 C8 H8 125.7
Fe1 C8 H8 126.5
C6 C7 C8 107.6(3)
C6 C7 Fe1 68.69(16)
C8 C7 Fe1 69.52(17)
C6 C7 H7 126.2
C8 C7 H7 126.2
Fe1 C7 H7 127.1
C7 C6 C10 108.8(3)
C7 C6 Fe1 70.65(17)
C10 C6 Fe1 69.84(17)
C7 C6 H6 125.6
C10 C6 H6 125.6
Fe1 C6 H6 125.5
C3 C2 C1 108.3(3)
C3 C2 Fe1 69.85(18)
C1 C2 Fe1 69.93(18)
C3 C2 H2 125.8
C1 C2 H2 125.8
Fe1 C2 H2 126.0
C5 C1 C2 107.8(3)
C5 C1 Fe1 69.83(19)
C2 C1 Fe1 69.40(19)
C5 C1 H1 126.1
C2 C1 H1 126.1
Fe1 C1 H1 126.2
C1 C5 C4 108.1(3)
C1 C5 Fe1 69.63(18)
C4 C5 Fe1 69.23(18)
C1 C5 H5 125.9
C4 C5 H5 125.9
Fe1 C5 H5 126.8
C5 C4 C3 107.9(3)
C5 C4 Fe1 70.12(18)
C3 C4 Fe1 69.78(18)
C5 C4 H4 126.1
C3 C4 H4 126.1
Fe1 C4 H4 125.6
C2 C3 C4 107.8(3)
C2 C3 Fe1 69.59(18)
C4 C3 Fe1 69.37(18)
C2 C3 H3 126.1
C4 C3 H3 126.1
Fe1 C3 H3 126.5

loop_
_geom_bond_atom_site_label_1
_geom_bond_atom_site_label_2
_geom_bond_distance
Cu1 N2 2.021(2)
Cu1 N1 2.033(2)
Cu1 N4 2.035(2)
Cu1 N3 2.035(2)
Fe1 C6 2.027(3)
Fe1 C4 2.034(3)
Fe1 C2 2.037(3)
Fe1 C10 2.038(3)
Fe1 C9 2.039(3)
Fe1 C3 2.040(3)
Fe1 C1 2.044(3)
Fe1 C5 2.046(3)
Fe1 C8 2.048(3)
Fe1 C7 2.053(3)
P1 F5 1.5950(18)
P1 F1 1.5954(18)
P1 F2 1.6032(18)
P1 F3 1.6049(18)
P1 F6 1.6078(18)
P1 F4 1.6091(17)
N4 C39 1.350(3)
N4 C35 1.353(3)
N3 C30 1.346(3)
N3 C34 1.348(3)
N1 C11 1.343(3)
N1 C15 1.352(3)
N2 C20 1.348(3)
N2 C16 1.354(3)
C35 C36 1.394(4)
C35 C34 1.483(4)
C36 C37 1.386(4)
C36 H36 0.9300
C37 C38 1.383(4)
C37 H37 0.9300
C38 C39 1.385(4)
C38 H38 0.9300
C39 C40 1.498(4)
C40 C41 1.405(4)
C40 C47 1.406(4)
C47 C46 1.391(4)
C47 C48 1.503(4)
C46 C44 1.382(4)
C46 H46 0.9300
C44 C43 1.381(4)
C44 C45 1.515(4)
C45 H45A 0.9600
C45 H45B 0.9600
C45 H45C 0.9600
C43 C41 1.401(4)
C43 H43 0.9300
C41 C42 1.503(4)
C42 H42A 0.9600
C42 H42B 0.9600
C42 H42C 0.9600
C48 H48A 0.9600
C48 H48B 0.9600
C48 H48C 0.9600
C34 C33 1.394(4)
C30 C31 1.390(4)
C30 C29 1.490(4)
C31 C32 1.383(5)
C31 H31 0.9300
C32 C33 1.381(4)
C32 H32 0.9300
C33 H33 0.9300
C29 C27 1.401(4)
C29 C22 1.405(4)
C22 C23 1.395(4)
C22 C21 1.503(4)
C21 H21A 0.9600
C21 H21B 0.9600
C21 H21C 0.9600
C23 C24 1.387(4)
C23 H23 0.9300
C24 C26 1.394(4)
C24 C25 1.502(4)
C26 C27 1.394(4)
C26 H26 0.9300
C27 C28 1.505(4)
C28 H28A 0.9600
C28 H28B 0.9600
C28 H28C 0.9600
C25 H25A 0.9600
C25 H25B 0.9600
C25 H25C 0.9600
C11 C12 1.389(4)
C11 H11 0.9300
C12 C13 1.399(4)
C12 C10 1.474(4)
C13 C14 1.378(4)
C13 H13 0.9300
C14 C15 1.393(4)
C14 H14 0.9300
C15 C16 1.480(4)
C16 C17 1.392(4)
C20 C19 1.380(4)
C20 H20 0.9300
C19 C18 1.383(4)
C19 H19 0.9300
C18 C17 1.389(4)
C18 H18 0.9300
C17 H17 0.9300
C10 C6 1.427(4)
C10 C9 1.436(4)
C9 C8 1.414(4)
C9 H9 0.9300
C8 C7 1.420(4)
C8 H8 0.9300
C7 C6 1.418(4)
C7 H7 0.9300
C6 H6 0.9300
C2 C3 1.413(5)
C2 C1 1.418(5)
C2 H2 0.9300
C1 C5 1.417(5)
C1 H1 0.9300
C5 C4 1.418(5)
C5 H5 0.9300
C4 C3 1.422(4)
C4 H4 0.9300
C3 H3 0.9300
